data_1001461
loop_
_publ_author_name
'Borel, M M'
'Benabbas, A'
'Rebbah, H'
'Grandin, A'
'Leclaire, A'
'Raveau, B'

_publ_section_title
;
A large family of niobium phosphate bronzes and bronzoids with
KNb~3~P~3~O~15~ structure
;
_journal_coden_ASTM EJSCE5
_journal_name_full
;
European Journal of Solid State Inorganic Chemistry
;
_journal_page_first 525
_journal_page_last 535
_journal_volume 27
_journal_year 1990
_chemical_formula_structural 'Rb Nb3 O3 (P O4)3'
_chemical_formula_sum 'Nb3 O15 P3 Rb'
_chemical_name_systematic 'Rubidium niobium oxide phosphate (1/3/3/3)'
_space_group_IT_number 58
_symmetry_cell_setting orthorhombic
_symmetry_Int_Tables_number 58
_symmetry_space_group_name_Hall '-P 2 2n'
_symmetry_space_group_name_H-M 'P n n m'
_cell_angle_alpha 90
_cell_angle_beta 90
_cell_angle_gamma 90
_cell_formula_units_Z 4
_cell_length_a 13.352(1)
_cell_length_b 14.760(1)
_cell_length_c 6.457(7)
_cell_volume 1272.5
_refine_ls_R_factor_all 0.038
_cod_database_code 1001461

loop_
_symmetry_equiv_pos_as_xyz
x,y,z
-x,-y,z
1/2+x,1/2-y,1/2-z
1/2-x,1/2+y,1/2-z
-x,-y,-z
x,y,-z
1/2-x,1/2+y,1/2+z
1/2+x,1/2-y,1/2+z

loop_
_atom_site_label
_atom_site_type_symbol
_atom_site_symmetry_multiplicity
_atom_site_Wyckoff_symbol
_atom_site_fract_x
_atom_site_fract_y
_atom_site_fract_z
_atom_site_occupancy
_atom_site_attached_hydrogens
_atom_site_calc_flag
Nb1 Nb5+ 4 g 0.4372(1) 0.3877(1) 0. 1. 0 d
Nb2 Nb5+ 4 g 0.6906(1) 0.2751(1) 0. 1. 0 d
Nb3 Nb5+ 4 g 0.3585(1) -0.0243(1) 0. 1. 0 d
Rb1 Rb1+ 8 h 0.0098(3) 0.3270(2) 0.044(1) 0.5 0 d
P1 P5+ 4 g 0.2718(4) 0.2044(4) 0. 1. 0 d
P2 P5+ 4 g 0.3736(3) 0.3802(4) 0.5 1. 0 d
P3 P5+ 4 g 0.2073(4) 0.5049(4) 0. 1. 0 d
O1 O2- 2 b 0.5 0.5 0. 1. 0 d
O2 O2- 4 g 0.301(1) 0.448(1) 0. 1. 0 d
O3 O2- 4 g 0.360(1) 0.267(1) 0. 1. 0 d
O4 O2- 4 g 0.564(1) 0.324(1) 0. 1. 0 d
O5 O2- 8 h 0.4415(7) 0.3872(6) 0.307(1) 1. 0 d
O6 O2- 4 g 0.768(1) 0.3944(9) 0. 1. 0 d
O7 O2- 4 g 0.634(1) 0.1511(9) 0. 1. 0 d
O8 O2- 4 g 0.829(1) 0.2148(8) 0. 1. 0 d
O9 O2- 8 h 0.7039(7) 0.2792(6) 0.313(2) 1. 0 d
O10 O2- 4 g 0.296(1) 0.4549(8) 0.5 1. 0 d
O11 O2- 4 g 0.311(1) 0.1065(9) 0. 1. 0 d
O12 O2- 8 h 0.1409(7) 0.4819(6) 0.190(1) 1. 0 d
O13 O2- 2 d 0.5 0. 0. 1. 0 d

loop_
_atom_type_symbol
_atom_type_oxidation_number
Nb5+ 4.667
Rb1+ 1.000
P5+ 5.000
O2- -2.000
